data_1527651
loop_
_publ_author_name
'Klevtsova, R.F.'
'Magarill, S.A.'

_publ_section_title
;
 Crystal structure of lithium iron molybdates Li3 Fe (Mo O4)3 and Li2 Fe2
 (Mo O4)3
;
_journal_name_full Kristallografiya
_journal_page_first 710
_journal_page_last 715
_journal_volume 15
_journal_year 1970
_chemical_formula_sum 'Fe Li3 Mo3 O12'
_chemical_name_systematic 'Li3 Fe (Mo O4)3'
_space_group_IT_number 62
_symmetry_space_group_name_Hall '-P 2ac 2n'
_symmetry_space_group_name_H-M 'P n m a'
_cell_angle_alpha 90
_cell_angle_beta 90
_cell_angle_gamma 90
_cell_formula_units_Z 4
_cell_length_a 5.07
_cell_length_b 10.48
_cell_length_c 17.64
_cell_volume 937.277
_citation_journal_id_ASTM KRISAJ
_cod_data_source_file Klevtsova_KRISAJ_1970_1891.cif
_cod_data_source_block Fe1Li3Mo3O12
_cod_original_cell_volume 937.2767
_cod_original_formula_sum 'Fe1 Li3 Mo3 O12'
_cod_database_code 1527651

loop_
_symmetry_equiv_pos_as_xyz
x,y,z
-x+1/2,-y,z+1/2
x+1/2,-y+1/2,-z+1/2
-x,y+1/2,-z
-x,-y,-z
x-1/2,y,-z-1/2
-x-1/2,y-1/2,z-1/2
x,-y-1/2,z

loop_
_atom_site_label
_atom_site_type_symbol
_atom_site_fract_x
_atom_site_fract_y
_atom_site_fract_z
_atom_site_occupancy
_atom_site_U_iso_or_equiv
Fe1 Fe+3 0.1066 0.25 0.2513 0.3333 0.0
Li3 Li+1 0.247 0.75 0.3 1 0.0
O1 O-2 0.865 0.25 0.1549 1 0.0
Li1 Li+1 0.1066 0.25 0.2513 0.6667 0.0
O5 O-2 0.078 0.6255 0.2118 1 0.0
O7 O-2 0.561 0.612 0.1271 1 0.0
Fe2 Fe+3 0.7548 0.5713 0.0265 0.3333 0.0
O2 O-2 0.055 0.25 -0.0053 1 0.0
O4 O-2 0.082 0.49 0.0739 1 0.0
Li2 Li+1 0.7548 0.5713 0.0265 0.6667 0.0
O6 O-2 0.358 0.381 0.207 1 0.0
Mo1 Mo+6 0.2784 0.52619 0.1562 1 0.0
Mo2 Mo+6 0.7795 0.25 0.05712 1 0.0
O3 O-2 0.58 0.1148 0.0368 1 0.0
